data_7718406
loop_
_publ_author_name
'Varmu&#x17e;ov&#xe1;, V&#x11b;ra'
'C&#xed;sa&#x159;ov&#xe1;, Ivana'
'&#x160;t&#x11b;pni&#x10d;ka, Petr'

_publ_section_title
;
 Changing the properties of monodentate and P,C-chelating
 ferrocenyl-substituted 1,2,3-triazol-5-ylidene ligands through an
 inserted carbonyl moiety.
;
_journal_issue 16
_journal_name_full 'Dalton transactions (Cambridge, England : 2003)'
_journal_page_first 6563
_journal_page_last 6575
_journal_paper_doi 10.1039/d5dt00545k
_journal_volume 54
_journal_year 2025
_chemical_formula_moiety 'C23 H23 Cl Cu Fe N3 O'
_chemical_formula_sum 'C23 H23 Cl Cu Fe N3 O'
_chemical_formula_weight 512.28
_space_group_crystal_system triclinic
_space_group_IT_number 2
_space_group_name_Hall '-P 1'
_space_group_name_H-M_alt 'P -1'
_atom_sites_solution_hydrogens geom
_atom_sites_solution_primary direct
_atom_sites_solution_secondary difmap
_audit_creation_method SHELXL-2017/1
_audit_update_record
;
2025-02-27 deposited with the CCDC.	2025-03-21 downloaded from the CCDC.
;
_cell_angle_alpha 106.7250(10)
_cell_angle_beta 91.6200(10)
_cell_angle_gamma 92.0320(10)
_cell_formula_units_Z 2
_cell_length_a 7.3196(3)
_cell_length_b 11.0627(3)
_cell_length_c 13.8910(6)
_cell_measurement_reflns_used 9799
_cell_measurement_temperature 120(2)
_cell_measurement_theta_max 28.25
_cell_measurement_theta_min 2.79
_cell_volume 1075.69(7)
_computing_cell_refinement 'SAINT V8.40B (Bruker AXS LLC, 2019)'
_computing_data_collection 'Bruker Instrument Service v8.5.1.2 Release'
_computing_data_reduction 'SAINT V8.40B (Bruker AXS LLC, 2019)'
_computing_molecular_graphics 'PLATON (Spek, 2017)'
_computing_publication_material 'PLATON (Spek, 2017)'
_computing_structure_refinement 'SHELXL 2017 (Sheldrick, 2017)'
_computing_structure_solution 'SHELXT 2018 (Sheldrick, 2018)'
_diffrn_ambient_temperature 120(2)
_diffrn_measured_fraction_theta_full 0.998
_diffrn_measured_fraction_theta_max 0.998
_diffrn_measurement_device_type 'Bruker D8 VENTURE Kappa Duo'
_diffrn_measurement_method '\f and \w scans'
_diffrn_radiation_monochromator 'Quazar Mo multilayer optic'
_diffrn_radiation_source 'micro-focus sealed tube'
_diffrn_radiation_type MoK\a
_diffrn_radiation_wavelength 0.71073
_diffrn_reflns_av_R_equivalents 0.0220
_diffrn_reflns_av_unetI/netI 0.0156
_diffrn_reflns_Laue_measured_fraction_full 0.998
_diffrn_reflns_Laue_measured_fraction_max 0.998
_diffrn_reflns_limit_h_max 9
_diffrn_reflns_limit_h_min -9
_diffrn_reflns_limit_k_max 14
_diffrn_reflns_limit_k_min -14
_diffrn_reflns_limit_l_max 18
_diffrn_reflns_limit_l_min -18
_diffrn_reflns_number 28621
_diffrn_reflns_point_group_measured_fraction_full 0.998
_diffrn_reflns_point_group_measured_fraction_max 0.998
_diffrn_reflns_theta_full 25.242
_diffrn_reflns_theta_max 28.257
_diffrn_reflns_theta_min 1.924
_exptl_absorpt_coefficient_mu 1.807
_exptl_absorpt_correction_T_max 0.92
_exptl_absorpt_correction_T_min 0.81
_exptl_absorpt_correction_type multi-scan
_exptl_absorpt_process_details
;
Krause, L., Herbst-Irmer, R., Sheldrick, G. M., Stalke, D. (2015).
J. Appl. Cryst. 48, 3-10.
;
_exptl_crystal_colour red
_exptl_crystal_density_diffrn 1.582
_exptl_crystal_description plate
_exptl_crystal_F_000 524
_exptl_crystal_size_max 0.31
_exptl_crystal_size_mid 0.20
_exptl_crystal_size_min 0.05
_refine_diff_density_max 0.715
_refine_diff_density_min -0.670
_refine_diff_density_rms 0.070
_refine_ls_extinction_method none
_refine_ls_goodness_of_fit_ref 1.131
_refine_ls_hydrogen_treatment constr
_refine_ls_matrix_type full
_refine_ls_number_parameters 275
_refine_ls_number_reflns 5318
_refine_ls_number_restraints 0
_refine_ls_restrained_S_all 1.131
_refine_ls_R_factor_all 0.0295
_refine_ls_R_factor_gt 0.0286
_refine_ls_shift/su_max 0.001
_refine_ls_shift/su_mean 0.000
_refine_ls_structure_factor_coef Fsqd
_refine_ls_weighting_details 'w=1/[\s^2^(Fo^2^)+(0.0218P)^2^+1.5832P] where P=(Fo^2^+2Fc^2^)/3'
_refine_ls_weighting_scheme calc
_refine_ls_wR_factor_gt 0.0714
_refine_ls_wR_factor_ref 0.0719
_reflns_Friedel_coverage 0.000
_reflns_number_gt 5155
_reflns_number_total 5318
_reflns_threshold_expression 'I > 2\s(I)'
_cod_data_source_file d5dt00545k2.cif
_cod_data_source_block vv361
_cod_depositor_comments 'Adding full bibliography for 7718398--7718407.cif.'
_cod_database_code 7718406
_shelx_shelxl_version_number 2017/1
_shelx_space_group_comment
;
The symmetry employed for this shelxl refinement is uniquely defined
by the following loop, which should always be used as a source of
symmetry information in preference to the above space-group names.
They are only intended as comments.
;
_shelx_estimated_absorpt_t_min 0.604
_shelx_estimated_absorpt_t_max 0.915

loop_
_space_group_symop_operation_xyz
'x, y, z'
'-x, -y, -z'

loop_
_atom_site_label
_atom_site_type_symbol
_atom_site_fract_x
_atom_site_fract_y
_atom_site_fract_z
_atom_site_U_iso_or_equiv
_atom_site_adp_type
_atom_site_occupancy
_atom_site_site_symmetry_order
_atom_site_calc_flag
_atom_site_refinement_flags_posn
_atom_site_refinement_flags_adp
_atom_site_refinement_flags_occupancy
_atom_site_disorder_assembly
_atom_site_disorder_group
Cu1 Cu 0.71767(3) 0.40846(2) 0.73148(2) 0.01587(7) Uani 1 1 d . . . . .
Cl1 Cl 0.97896(7) 0.34250(5) 0.69273(4) 0.02609(11) Uani 1 1 d . . . . .
Fe1 Fe 0.33703(3) 0.09516(2) 0.84103(2) 0.01238(7) Uani 1 1 d . . . . .
N1 N 0.2582(2) 0.56455(14) 0.86327(11) 0.0126(3) Uani 1 1 d . . . . .
N2 N 0.2868(2) 0.63506(15) 0.80339(12) 0.0139(3) Uani 1 1 d . . . . .
N3 N 0.4294(2) 0.58395(14) 0.75106(11) 0.0123(3) Uani 1 1 d . . . . .
C1 C 0.4956(2) 0.48111(16) 0.77484(13) 0.0123(3) Uani 1 1 d . . . . .
C2 C 0.3768(2) 0.46880(17) 0.84884(13) 0.0121(3) Uani 1 1 d . . . . .
C3 C 0.3773(2) 0.38395(17) 0.91440(13) 0.0125(3) Uani 1 1 d . . . . .
O1 O 0.30271(19) 0.41525(13) 0.99518(10) 0.0175(3) Uani 1 1 d . . . . .
C4 C 0.4743(2) 0.26645(17) 0.88291(14) 0.0136(3) Uani 1 1 d . . . . .
C5 C 0.5239(3) 0.19456(18) 0.78434(15) 0.0183(4) Uani 1 1 d . . . . .
H5 H 0.508729 0.218613 0.724331 0.022 Uiso 1 1 calc R U . . .
C6 C 0.5995(3) 0.08128(19) 0.79226(18) 0.0232(4) Uani 1 1 d . . . . .
H6 H 0.643887 0.016498 0.738287 0.028 Uiso 1 1 calc R U . . .
C7 C 0.5975(3) 0.08100(19) 0.89430(18) 0.0238(4) Uani 1 1 d . . . . .
H7 H 0.641378 0.016432 0.920338 0.029 Uiso 1 1 calc R U . . .
C8 C 0.5187(3) 0.19386(18) 0.95092(15) 0.0180(4) Uani 1 1 d . . . . .
H8 H 0.498899 0.217288 1.021049 0.022 Uiso 1 1 calc R U . . .
C9 C 0.0622(3) 0.12417(19) 0.83461(16) 0.0204(4) Uani 1 1 d . . . . .
H9 H 0.007322 0.203326 0.845919 0.024 Uiso 1 1 calc R U . . .
C10 C 0.1170(3) 0.0468(2) 0.74056(16) 0.0224(4) Uani 1 1 d . . . . .
H10 H 0.105271 0.064984 0.677938 0.027 Uiso 1 1 calc R U . . .
C11 C 0.1927(3) -0.06294(19) 0.75650(16) 0.0227(4) Uani 1 1 d . . . . .
H11 H 0.240397 -0.130858 0.706375 0.027 Uiso 1 1 calc R U . . .
C12 C 0.1844(3) -0.05311(19) 0.86041(17) 0.0212(4) Uani 1 1 d . . . . .
H12 H 0.225381 -0.113294 0.892095 0.025 Uiso 1 1 calc R U . . .
C13 C 0.1035(3) 0.06309(19) 0.90885(16) 0.0203(4) Uani 1 1 d . . . . .
H13 H 0.081306 0.094071 0.978522 0.024 Uiso 1 1 calc R U . . .
C14 C 0.1067(3) 0.59656(19) 0.93154(14) 0.0176(4) Uani 1 1 d . . . . .
H14A H 0.053708 0.674420 0.925767 0.026 Uiso 1 1 calc R U . . .
H14B H 0.152314 0.609075 1.000890 0.026 Uiso 1 1 calc R U . . .
H14C H 0.012778 0.527603 0.913615 0.026 Uiso 1 1 calc R U . . .
C15 C 0.4988(2) 0.64575(16) 0.68011(13) 0.0127(3) Uani 1 1 d . . . . .
C16 C 0.3916(3) 0.63935(18) 0.59383(14) 0.0157(3) Uani 1 1 d . . . . .
C17 C 0.4560(3) 0.70707(19) 0.53032(14) 0.0196(4) Uani 1 1 d . . . . .
H17 H 0.384407 0.705685 0.471855 0.024 Uiso 1 1 calc R U . . .
C18 C 0.6218(3) 0.77667(19) 0.54986(15) 0.0192(4) Uani 1 1 d . . . . .
C19 C 0.7258(3) 0.77741(18) 0.63504(14) 0.0172(4) Uani 1 1 d . . . . .
H19 H 0.840973 0.822560 0.647763 0.021 Uiso 1 1 calc R U . . .
C20 C 0.6664(2) 0.71384(17) 0.70269(14) 0.0145(3) Uani 1 1 d . . . . .
C21 C 0.2116(3) 0.5646(2) 0.56940(16) 0.0240(4) Uani 1 1 d . . . . .
H21A H 0.224314 0.482196 0.581498 0.036 Uiso 1 1 calc R U . . .
H21B H 0.175731 0.552145 0.498586 0.036 Uiso 1 1 calc R U . . .
H21C H 0.117670 0.610711 0.612225 0.036 Uiso 1 1 calc R U . . .
C22 C 0.6881(3) 0.8497(2) 0.48042(18) 0.0298(5) Uani 1 1 d . . . . .
H22A H 0.742934 0.792127 0.422243 0.045 Uiso 1 1 calc R U . . .
H22B H 0.779788 0.915007 0.516359 0.045 Uiso 1 1 calc R U . . .
H22C H 0.584683 0.889613 0.457454 0.045 Uiso 1 1 calc R U . . .
C23 C 0.7835(3) 0.7221(2) 0.79495(16) 0.0235(4) Uani 1 1 d . . . . .
H23A H 0.707982 0.702607 0.846164 0.035 Uiso 1 1 calc R U . . .
H23B H 0.838838 0.807752 0.821279 0.035 Uiso 1 1 calc R U . . .
H23C H 0.880189 0.661384 0.777663 0.035 Uiso 1 1 calc R U . . .

loop_
_atom_site_aniso_label
_atom_site_aniso_U_11
_atom_site_aniso_U_22
_atom_site_aniso_U_33
_atom_site_aniso_U_23
_atom_site_aniso_U_13
_atom_site_aniso_U_12
Cu1 0.01413(11) 0.01634(12) 0.01812(12) 0.00613(9) 0.00333(8) 0.00192(8)
Cl1 0.0174(2) 0.0274(3) 0.0363(3) 0.0122(2) 0.00858(19) 0.00725(18)
Fe1 0.01029(12) 0.01050(12) 0.01694(13) 0.00510(9) 0.00044(9) -0.00108(9)
N1 0.0113(7) 0.0143(7) 0.0131(7) 0.0054(6) 0.0018(5) 0.0000(5)
N2 0.0130(7) 0.0151(7) 0.0147(7) 0.0059(6) 0.0023(6) 0.0012(6)
N3 0.0113(7) 0.0131(7) 0.0132(7) 0.0048(6) 0.0016(5) -0.0005(5)
C1 0.0118(8) 0.0125(8) 0.0132(8) 0.0050(6) -0.0006(6) -0.0014(6)
C2 0.0109(7) 0.0129(8) 0.0127(8) 0.0040(6) -0.0006(6) -0.0010(6)
C3 0.0108(7) 0.0125(8) 0.0141(8) 0.0041(6) -0.0012(6) -0.0029(6)
O1 0.0215(7) 0.0183(6) 0.0141(6) 0.0064(5) 0.0044(5) 0.0010(5)
C4 0.0119(8) 0.0121(8) 0.0173(8) 0.0054(7) 0.0004(6) -0.0024(6)
C5 0.0169(9) 0.0152(9) 0.0216(9) 0.0034(7) 0.0060(7) -0.0036(7)
C6 0.0139(9) 0.0166(9) 0.0372(12) 0.0038(8) 0.0085(8) 0.0010(7)
C7 0.0131(9) 0.0181(9) 0.0415(12) 0.0113(9) -0.0049(8) 0.0015(7)
C8 0.0158(8) 0.0166(9) 0.0224(9) 0.0079(7) -0.0060(7) -0.0028(7)
C9 0.0108(8) 0.0198(9) 0.0323(11) 0.0108(8) -0.0001(7) -0.0006(7)
C10 0.0186(9) 0.0265(10) 0.0229(10) 0.0103(8) -0.0067(7) -0.0084(8)
C11 0.0210(9) 0.0163(9) 0.0267(10) 0.0007(8) -0.0009(8) -0.0058(7)
C12 0.0186(9) 0.0154(9) 0.0322(11) 0.0122(8) -0.0022(8) -0.0054(7)
C13 0.0156(9) 0.0214(9) 0.0252(10) 0.0093(8) 0.0050(7) -0.0047(7)
C14 0.0148(8) 0.0218(9) 0.0184(9) 0.0083(7) 0.0068(7) 0.0048(7)
C15 0.0137(8) 0.0120(8) 0.0135(8) 0.0054(6) 0.0022(6) 0.0002(6)
C16 0.0172(8) 0.0155(8) 0.0141(8) 0.0040(7) -0.0003(7) 0.0003(7)
C17 0.0246(10) 0.0223(9) 0.0126(8) 0.0063(7) 0.0001(7) 0.0012(8)
C18 0.0251(10) 0.0183(9) 0.0160(9) 0.0073(7) 0.0068(7) 0.0016(7)
C19 0.0168(9) 0.0163(8) 0.0193(9) 0.0065(7) 0.0042(7) -0.0013(7)
C20 0.0143(8) 0.0145(8) 0.0149(8) 0.0045(7) 0.0011(6) -0.0005(6)
C21 0.0212(10) 0.0296(11) 0.0212(10) 0.0089(8) -0.0063(8) -0.0080(8)
C22 0.0359(12) 0.0347(12) 0.0255(11) 0.0186(9) 0.0091(9) -0.0005(10)
C23 0.0200(9) 0.0299(11) 0.0232(10) 0.0133(8) -0.0061(8) -0.0075(8)

loop_
_atom_type_symbol
_atom_type_description
_atom_type_scat_dispersion_real
_atom_type_scat_dispersion_imag
_atom_type_scat_source
C C 0.0033 0.0016 'International Tables Vol C Tables 4.2.6.8 and 6.1.1.4'
H H 0.0000 0.0000 'International Tables Vol C Tables 4.2.6.8 and 6.1.1.4'
Cu Cu 0.3201 1.2651 'International Tables Vol C Tables 4.2.6.8 and 6.1.1.4'
Cl Cl 0.1484 0.1585 'International Tables Vol C Tables 4.2.6.8 and 6.1.1.4'
Fe Fe 0.3463 0.8444 'International Tables Vol C Tables 4.2.6.8 and 6.1.1.4'
N N 0.0061 0.0033 'International Tables Vol C Tables 4.2.6.8 and 6.1.1.4'
O O 0.0106 0.0060 'International Tables Vol C Tables 4.2.6.8 and 6.1.1.4'

loop_
_geom_angle_atom_site_label_1
_geom_angle_atom_site_label_2
_geom_angle_atom_site_label_3
_geom_angle
_geom_angle_site_symmetry_1
_geom_angle_site_symmetry_3
_geom_angle_publ_flag
C1 Cu1 Cl1 174.48(6) . . ?
C8 Fe1 C4 41.60(7) . . ?
C8 Fe1 C5 69.50(8) . . ?
C4 Fe1 C5 41.29(7) . . ?
C8 Fe1 C12 120.08(8) . . ?
C4 Fe1 C12 156.56(8) . . ?
C5 Fe1 C12 160.44(8) . . ?
C8 Fe1 C11 155.09(8) . . ?
C4 Fe1 C11 161.62(8) . . ?
C5 Fe1 C11 123.89(8) . . ?
C12 Fe1 C11 40.71(9) . . ?
C8 Fe1 C13 107.43(8) . . ?
C4 Fe1 C13 121.44(8) . . ?
C5 Fe1 C13 157.21(8) . . ?
C12 Fe1 C13 40.91(8) . . ?
C11 Fe1 C13 68.54(9) . . ?
C8 Fe1 C6 68.74(9) . . ?
C4 Fe1 C6 68.86(8) . . ?
C5 Fe1 C6 40.61(8) . . ?
C12 Fe1 C6 123.64(8) . . ?
C11 Fe1 C6 106.67(9) . . ?
C13 Fe1 C6 161.04(9) . . ?
C8 Fe1 C9 125.58(8) . . ?
C4 Fe1 C9 108.31(8) . . ?
C5 Fe1 C9 121.83(8) . . ?
C12 Fe1 C9 68.41(8) . . ?
C11 Fe1 C9 68.29(8) . . ?
C13 Fe1 C9 40.51(8) . . ?
C6 Fe1 C9 156.55(9) . . ?
C8 Fe1 C10 162.71(9) . . ?
C4 Fe1 C10 125.11(8) . . ?
C5 Fe1 C10 107.61(8) . . ?
C12 Fe1 C10 68.42(8) . . ?
C11 Fe1 C10 40.67(9) . . ?
C13 Fe1 C10 68.26(8) . . ?
C6 Fe1 C10 120.86(9) . . ?
C9 Fe1 C10 40.44(9) . . ?
C8 Fe1 C7 40.77(8) . . ?
C4 Fe1 C7 68.98(8) . . ?
C5 Fe1 C7 68.55(9) . . ?
C12 Fe1 C7 106.66(8) . . ?
C11 Fe1 C7 119.93(9) . . ?
C13 Fe1 C7 124.71(9) . . ?
C6 Fe1 C7 40.45(9) . . ?
C9 Fe1 C7 162.16(9) . . ?
C10 Fe1 C7 155.46(9) . . ?
N2 N1 C2 112.35(14) . . ?
N2 N1 C14 117.16(15) . . ?
C2 N1 C14 130.47(15) . . ?
N1 N2 N3 103.69(14) . . ?
N2 N3 C1 115.06(15) . . ?
N2 N3 C15 116.70(14) . . ?
C1 N3 C15 128.20(15) . . ?
N3 C1 C2 101.53(15) . . ?
N3 C1 Cu1 124.39(13) . . ?
C2 C1 Cu1 132.99(13) . . ?
N1 C2 C1 107.35(15) . . ?
N1 C2 C3 121.01(15) . . ?
C1 C2 C3 131.23(16) . . ?
O1 C3 C4 121.19(16) . . ?
O1 C3 C2 119.78(16) . . ?
C4 C3 C2 118.98(16) . . ?
C5 C4 C8 107.28(16) . . ?
C5 C4 C3 129.88(17) . . ?
C8 C4 C3 122.49(17) . . ?
C5 C4 Fe1 69.51(10) . . ?
C8 C4 Fe1 69.00(10) . . ?
C3 C4 Fe1 121.34(12) . . ?
C6 C5 C4 108.02(18) . . ?
C6 C5 Fe1 70.20(11) . . ?
C4 C5 Fe1 69.21(10) . . ?
C6 C5 H5 126.0 . . ?
C4 C5 H5 126.0 . . ?
Fe1 C5 H5 126.2 . . ?
C7 C6 C5 108.55(18) . . ?
C7 C6 Fe1 69.86(11) . . ?
C5 C6 Fe1 69.19(11) . . ?
C7 C6 H6 125.7 . . ?
C5 C6 H6 125.7 . . ?
Fe1 C6 H6 126.8 . . ?
C6 C7 C8 108.34(18) . . ?
C6 C7 Fe1 69.70(12) . . ?
C8 C7 Fe1 68.68(11) . . ?
C6 C7 H7 125.8 . . ?
C8 C7 H7 125.8 . . ?
Fe1 C7 H7 127.4 . . ?
C7 C8 C4 107.80(18) . . ?
C7 C8 Fe1 70.55(11) . . ?
C4 C8 Fe1 69.40(10) . . ?
C7 C8 H8 126.1 . . ?
C4 C8 H8 126.1 . . ?
Fe1 C8 H8 125.5 . . ?
C13 C9 C10 108.25(18) . . ?
C13 C9 Fe1 69.43(11) . . ?
C10 C9 Fe1 69.79(11) . . ?
C13 C9 H9 125.9 . . ?
C10 C9 H9 125.9 . . ?
Fe1 C9 H9 126.5 . . ?
C9 C10 C11 107.96(18) . . ?
C9 C10 Fe1 69.77(11) . . ?
C11 C10 Fe1 69.31(11) . . ?
C9 C10 H10 126.0 . . ?
C11 C10 H10 126.0 . . ?
Fe1 C10 H10 126.5 . . ?
C12 C11 C10 108.00(18) . . ?
C12 C11 Fe1 69.48(11) . . ?
C10 C11 Fe1 70.02(11) . . ?
C12 C11 H11 126.0 . . ?
C10 C11 H11 126.0 . . ?
Fe1 C11 H11 126.1 . . ?
C11 C12 C13 107.91(18) . . ?
C11 C12 Fe1 69.81(11) . . ?
C13 C12 Fe1 69.75(11) . . ?
C11 C12 H12 126.0 . . ?
C13 C12 H12 126.0 . . ?
Fe1 C12 H12 126.0 . . ?
C9 C13 C12 107.88(18) . . ?
C9 C13 Fe1 70.06(11) . . ?
C12 C13 Fe1 69.34(11) . . ?
C9 C13 H13 126.1 . . ?
C12 C13 H13 126.1 . . ?
Fe1 C13 H13 126.1 . . ?
N1 C14 H14A 109.5 . . ?
N1 C14 H14B 109.5 . . ?
H14A C14 H14B 109.5 . . ?
N1 C14 H14C 109.5 . . ?
H14A C14 H14C 109.5 . . ?
H14B C14 H14C 109.5 . . ?
C20 C15 C16 122.70(17) . . ?
C20 C15 N3 118.68(16) . . ?
C16 C15 N3 118.57(16) . . ?
C17 C16 C15 117.34(17) . . ?
C17 C16 C21 120.25(17) . . ?
C15 C16 C21 122.41(17) . . ?
C18 C17 C16 122.03(18) . . ?
C18 C17 H17 119.0 . . ?
C16 C17 H17 119.0 . . ?
C19 C18 C17 118.52(18) . . ?
C19 C18 C22 120.40(19) . . ?
C17 C18 C22 121.08(19) . . ?
C18 C19 C20 122.01(18) . . ?
C18 C19 H19 119.0 . . ?
C20 C19 H19 119.0 . . ?
C15 C20 C19 117.36(17) . . ?
C15 C20 C23 123.57(17) . . ?
C19 C20 C23 119.06(17) . . ?
C16 C21 H21A 109.5 . . ?
C16 C21 H21B 109.5 . . ?
H21A C21 H21B 109.5 . . ?
C16 C21 H21C 109.5 . . ?
H21A C21 H21C 109.5 . . ?
H21B C21 H21C 109.5 . . ?
C18 C22 H22A 109.5 . . ?
C18 C22 H22B 109.5 . . ?
H22A C22 H22B 109.5 . . ?
C18 C22 H22C 109.5 . . ?
H22A C22 H22C 109.5 . . ?
H22B C22 H22C 109.5 . . ?
C20 C23 H23A 109.5 . . ?
C20 C23 H23B 109.5 . . ?
H23A C23 H23B 109.5 . . ?
C20 C23 H23C 109.5 . . ?
H23A C23 H23C 109.5 . . ?
H23B C23 H23C 109.5 . . ?

loop_
_geom_bond_atom_site_label_1
_geom_bond_atom_site_label_2
_geom_bond_distance
_geom_bond_site_symmetry_2
_geom_bond_publ_flag
Cu1 C1 1.8762(18) . ?
Cu1 Cl1 2.1003(5) . ?
Fe1 C8 2.0284(19) . ?
Fe1 C4 2.0338(18) . ?
Fe1 C5 2.0378(19) . ?
Fe1 C12 2.0378(19) . ?
Fe1 C11 2.042(2) . ?
Fe1 C13 2.0432(19) . ?
Fe1 C6 2.051(2) . ?
Fe1 C9 2.0515(19) . ?
Fe1 C10 2.052(2) . ?
Fe1 C7 2.053(2) . ?
N1 N2 1.310(2) . ?
N1 C2 1.367(2) . ?
N1 C14 1.466(2) . ?
N2 N3 1.336(2) . ?
N3 C1 1.373(2) . ?
N3 C15 1.445(2) . ?
C1 C2 1.398(2) . ?
C2 C3 1.484(2) . ?
C3 O1 1.225(2) . ?
C3 C4 1.463(2) . ?
C4 C5 1.435(3) . ?
C4 C8 1.443(3) . ?
C5 C6 1.419(3) . ?
C5 H5 0.9500 . ?
C6 C7 1.419(3) . ?
C6 H6 0.9500 . ?
C7 C8 1.422(3) . ?
C7 H7 0.9500 . ?
C8 H8 0.9500 . ?
C9 C13 1.417(3) . ?
C9 C10 1.418(3) . ?
C9 H9 0.9500 . ?
C10 C11 1.423(3) . ?
C10 H10 0.9500 . ?
C11 C12 1.419(3) . ?
C11 H11 0.9500 . ?
C12 C13 1.426(3) . ?
C12 H12 0.9500 . ?
C13 H13 0.9500 . ?
C14 H14A 0.9800 . ?
C14 H14B 0.9800 . ?
C14 H14C 0.9800 . ?
C15 C20 1.395(2) . ?
C15 C16 1.397(2) . ?
C16 C17 1.393(3) . ?
C16 C21 1.507(3) . ?
C17 C18 1.391(3) . ?
C17 H17 0.9500 . ?
C18 C19 1.386(3) . ?
C18 C22 1.505(3) . ?
C19 C20 1.396(3) . ?
C19 H19 0.9500 . ?
C20 C23 1.500(3) . ?
C21 H21A 0.9800 . ?
C21 H21B 0.9800 . ?
C21 H21C 0.9800 . ?
C22 H22A 0.9800 . ?
C22 H22B 0.9800 . ?
C22 H22C 0.9800 . ?
C23 H23A 0.9800 . ?
C23 H23B 0.9800 . ?
C23 H23C 0.9800 . ?
